data_2204064
loop_
_publ_author_name
'En Tang'
'Yu-Mei Dai'
'Shen Lin'

_publ_section_title <i>catena</i>-Poly[[chlorocopper(I)]-\m-1,3-di-4-pyridylpropane-\k^2^<i>N</i>:<i>N</i>']
_journal_issue 8
_journal_name_full 'Acta Crystallographica Section E'
_journal_page_first m1095
_journal_page_last m1096
_journal_paper_doi 10.1107/S1600536804016320
_journal_volume 60
_journal_year 2004
_chemical_formula_iupac '[Cu Cl (C13 H14 N2)]'
_chemical_formula_moiety 'C13 H14 Cl Cu N2'
_chemical_formula_sum 'C13 H14 Cl Cu N2'
_chemical_formula_weight 297.25
_chemical_name_systematic
;
catena-Poly[[chlorocopper(I)]-\m-1,3-di-4-pyridylpropane-k^2^N:N']
;
_space_group_IT_number 62
_symmetry_cell_setting orthorhombic
_symmetry_space_group_name_Hall '-P 2ac 2n'
_symmetry_space_group_name_H-M 'P n m a'
_atom_sites_solution_hydrogens geom
_atom_sites_solution_primary direct
_atom_sites_solution_secondary difmap
_audit_creation_method SHELXL-97
_cell_angle_alpha 90.00
_cell_angle_beta 90.00
_cell_angle_gamma 90.00
_cell_formula_units_Z 4
_cell_length_a 12.699(4)
_cell_length_b 13.885(4)
_cell_length_c 7.252(2)
_cell_measurement_reflns_used 77
_cell_measurement_temperature 293(2)
_cell_measurement_theta_max 25.06
_cell_measurement_theta_min 5.18
_cell_volume 1278.7(6)
_computing_cell_refinement 'SAINT (Siemens,1994)'
_computing_data_collection 'SMART (Siemens, 1996)'
_computing_data_reduction SAINT
_computing_molecular_graphics SHELXTL
_computing_publication_material SHELXTL
_computing_structure_refinement SHELXTL
_computing_structure_solution SHELXTL
_diffrn_ambient_temperature 293(2)
_diffrn_measured_fraction_theta_full 0.964
_diffrn_measured_fraction_theta_max 0.964
_diffrn_measurement_device_type 'Bruker SMART area-detector'
_diffrn_measurement_method '\f and \w'
_diffrn_radiation_monochromator graphite
_diffrn_radiation_source 'fine-focus sealed tube'
_diffrn_radiation_type MoK\a
_diffrn_radiation_wavelength 0.71073
_diffrn_reflns_av_R_equivalents 0.0883
_diffrn_reflns_av_sigmaI/netI 0.0696
_diffrn_reflns_limit_h_max 15
_diffrn_reflns_limit_h_min -14
_diffrn_reflns_limit_k_max 16
_diffrn_reflns_limit_k_min -11
_diffrn_reflns_limit_l_max 8
_diffrn_reflns_limit_l_min -8
_diffrn_reflns_number 2900
_diffrn_reflns_theta_full 25.06
_diffrn_reflns_theta_max 25.06
_diffrn_reflns_theta_min 5.18
_diffrn_standards_decay_% 0
_diffrn_standards_interval_count 0
_diffrn_standards_interval_time 0
_diffrn_standards_number 0
_exptl_absorpt_coefficient_mu 1.894
_exptl_absorpt_correction_T_max 0.927
_exptl_absorpt_correction_T_min 0.702
_exptl_absorpt_correction_type multi-scan
_exptl_absorpt_process_details '(SADABS; Sheldrick, 1996)'
_exptl_crystal_colour colorless
_exptl_crystal_density_diffrn 1.544
_exptl_crystal_density_method 'not measured'
_exptl_crystal_description plate
_exptl_crystal_F_000 608
_exptl_crystal_size_max .34
_exptl_crystal_size_mid .16
_exptl_crystal_size_min .04
_refine_diff_density_max 0.550
_refine_diff_density_min -0.508
_refine_ls_extinction_method none
_refine_ls_goodness_of_fit_ref 1.109
_refine_ls_hydrogen_treatment constr
_refine_ls_matrix_type full
_refine_ls_number_parameters 86
_refine_ls_number_reflns 1148
_refine_ls_number_restraints 2
_refine_ls_restrained_S_all 1.108
_refine_ls_R_factor_gt 0.0887
_refine_ls_shift/su_max 0.001
_refine_ls_shift/su_mean 0.000
_refine_ls_structure_factor_coef Fsqd
_refine_ls_weighting_details 'calc w = 1/[\s^2^(Fo^2^)+(0.0486P)^2^+10.9684P] where P = (Fo^2^+2Fc^2^)/3'
_refine_ls_weighting_scheme calc
_refine_ls_wR_factor_gt 0.1752
_refine_ls_wR_factor_ref 0.2003
_reflns_number_gt 774
_reflns_number_total 1191
_reflns_threshold_expression I>2\s(I)
_cod_data_source_file ng6036.cif
_cod_data_source_block I
_cod_depositor_comments
;
The following automatic conversions were performed:
'_symmetry_cell_setting' value 'Orthorhombic' changed to 'orthorhombic'
according to '/home/saulius/struct/CIF-dictionaries/cif_core.dic'
dictionary named 'cif_core.dic' version 2.4.1 from 2010-06-29.

Automatic conversion script
Id: cif_fix_enum 1527 2010-12-29 10:47:43Z saulius 

The following automatic conversions were performed:

'_symmetry_cell_setting' value 'Orthorhombic' changed to
'orthorhombic' according to
/home/saulius/struct/CIF-dictionaries/cif_core.dic dictionary named
'cif_core.dic' version 2.4.1 from 2010-06-29.

Automatic conversion script
Id: cif_fix_values 1715 2011-07-08 13:25:40Z adriana 
;
_cod_original_cell_volume 1278.6(6)
_cod_database_code 2204064

loop_
_symmetry_equiv_pos_as_xyz
'x, y, z'
'-x+1/2, -y, z+1/2'
'-x, y+1/2, -z'
'x+1/2, -y+1/2, -z+1/2'
'-x, -y, -z'
'x-1/2, y, -z-1/2'
'x, -y-1/2, z'
'-x-1/2, y-1/2, z-1/2'

loop_
_atom_site_label
_atom_site_fract_x
_atom_site_fract_y
_atom_site_fract_z
_atom_site_U_iso_or_equiv
_atom_site_adp_type
_atom_site_calc_flag
_atom_site_refinement_flags
_atom_site_occupancy
_atom_site_type_symbol
Cu1 0.16264(15) 0.7500 0.1047(2) 0.0525(6) Uani d S 1 Cu
Cl1 -0.0124(3) 0.7500 0.0559(6) 0.0716(13) Uani d S 1 Cl
N1 0.2263(7) 0.6203(5) 0.1150(11) 0.0480(19) Uani d . 1 N
C1 0.3300(8) 0.6070(6) 0.1326(13) 0.053(3) Uani d . 1 C
H1A 0.3728 0.6609 0.1457 0.064 Uiso calc R 1 H
C2 0.3762(8) 0.5182(6) 0.1325(13) 0.051(2) Uani d . 1 C
H2A 0.4489 0.5132 0.1463 0.061 Uiso calc R 1 H
C3 0.3163(7) 0.4352(5) 0.1119(12) 0.042(2) Uani d . 1 C
C4 0.2086(7) 0.4482(6) 0.0989(14) 0.051(2) Uani d . 1 C
H4A 0.1639 0.3954 0.0894 0.062 Uiso calc R 1 H
C5 0.1687(7) 0.5396(6) 0.0999(13) 0.047(2) Uani d . 1 C
H5A 0.0961 0.5464 0.0895 0.056 Uiso calc R 1 H
C6 0.3701(8) 0.3392(5) 0.1023(15) 0.053(2) Uani d . 1 C
H6A 0.4205 0.3360 0.2026 0.063 Uiso calc R 1 H
H6B 0.4098 0.3369 -0.0118 0.063 Uiso calc R 1 H
C7 0.3022(10) 0.2500 0.111(2) 0.046(3) Uani d SD 1 C
H7A 0.253(8) 0.2500 0.214(11) 0.055 Uiso d SD 1 H
H7B 0.249(7) 0.2500 0.015(12) 0.055 Uiso d SD 1 H

loop_
_atom_site_aniso_label
_atom_site_aniso_U_11
_atom_site_aniso_U_22
_atom_site_aniso_U_33
_atom_site_aniso_U_12
_atom_site_aniso_U_13
_atom_site_aniso_U_23
Cu1 0.0747(13) 0.0255(8) 0.0573(10) 0.000 0.0089(10) 0.000
Cl1 0.058(2) 0.055(2) 0.102(3) 0.000 0.018(2) 0.000
N1 0.061(5) 0.026(4) 0.057(5) -0.003(3) -0.001(4) -0.001(4)
C1 0.062(7) 0.025(4) 0.073(7) -0.011(4) -0.009(6) -0.008(4)
C2 0.060(6) 0.030(5) 0.062(6) 0.000(4) -0.011(5) -0.008(4)
C3 0.062(6) 0.018(4) 0.045(5) -0.004(4) -0.005(5) 0.001(4)
C4 0.056(6) 0.020(4) 0.078(7) -0.006(4) 0.001(6) 0.002(5)
C5 0.047(5) 0.032(4) 0.061(5) -0.005(4) -0.002(5) 0.006(4)
C6 0.062(6) 0.023(4) 0.073(6) 0.005(4) -0.005(6) -0.002(5)
C7 0.055(9) 0.017(5) 0.066(9) 0.000 -0.013(7) 0.000

loop_
_atom_type_symbol
_atom_type_description
_atom_type_scat_dispersion_real
_atom_type_scat_dispersion_imag
_atom_type_scat_source
C C 0.0033 0.0016 'International Tables Vol C Tables 4.2.6.8 and 6.1.1.4'
H H 0.0000 0.0000 'International Tables Vol C Tables 4.2.6.8 and 6.1.1.4'
N N 0.0061 0.0033 'International Tables Vol C Tables 4.2.6.8 and 6.1.1.4'
Cu Cu 0.3201 1.2651 'International Tables Vol C Tables 4.2.6.8 and 6.1.1.4'
Cl Cl 0.1484 0.1585 'International Tables Vol C Tables 4.2.6.8 and 6.1.1.4'

loop_
_geom_angle_atom_site_label_1
_geom_angle_atom_site_label_2
_geom_angle_atom_site_label_3
_geom_angle_site_symmetry_1
_geom_angle_site_symmetry_3
_geom_angle
_geom_angle_publ_flag
N1 Cu1 N1 7_575 . 131.5(5) yes
N1 Cu1 Cl1 7_575 . 114.2(2) no
N1 Cu1 Cl1 . . 114.2(2) yes
C1 N1 C5 . . 115.5(7) no
C1 N1 Cu1 . . 122.2(6) no
C5 N1 Cu1 . . 122.3(7) no
N1 C1 C2 . . 123.3(8) no
N1 C1 H1A . . 118.4 no
C2 C1 H1A . . 118.4 no
C1 C2 C3 . . 120.9(9) no
C1 C2 H2A . . 119.5 no
C3 C2 H2A . . 119.5 no
C4 C3 C2 . . 116.1(8) no
C4 C3 C6 . . 124.3(7) no
C2 C3 C6 . . 119.6(8) no
C5 C4 C3 . . 119.2(8) no
C5 C4 H4A . . 120.4 no
C3 C4 H4A . . 120.4 no
N1 C5 C4 . . 125.0(9) no
N1 C5 H5A . . 117.5 no
C4 C5 H5A . . 117.5 no
C3 C6 C7 . . 117.8(8) no
C3 C6 H6A . . 107.8 no
C7 C6 H6A . . 107.8 no
C3 C6 H6B . . 107.8 no
C7 C6 H6B . . 107.8 no
H6A C6 H6B . . 107.2 no
C6 C7 C6 . 7_565 110.2(10) no
C6 C7 H7A . . 114(3) no
C6 C7 H7A 7_565 . 114(3) no
C6 C7 H7B . . 111(4) no
C6 C7 H7B 7_565 . 111(4) no
H7A C7 H7B . . 96(10) no

loop_
_geom_bond_atom_site_label_1
_geom_bond_atom_site_label_2
_geom_bond_site_symmetry_2
_geom_bond_distance
_geom_bond_publ_flag
Cu1 N1 7_575 1.976(7) no
Cu1 N1 . 1.976(7) yes
Cu1 Cl1 . 2.251(5) yes
N1 C1 . 1.336(12) no
N1 C5 . 1.342(10) no
C1 C2 . 1.366(12) no
C1 H1A . 0.9300 no
C2 C3 . 1.389(11) no
C2 H2A . 0.9300 no
C3 C4 . 1.383(13) no
C3 C6 . 1.499(11) no
C4 C5 . 1.366(11) no
C4 H4A . 0.9300 no
C5 H5A . 0.9300 no
C6 C7 . 1.511(11) no
C6 H6A . 0.9700 no
C6 H6B . 0.9700 no
C7 C6 7_565 1.511(11) no
C7 H7A . 0.97(2) no
C7 H7B . 0.97(2) no
